data_4308030
loop_
_publ_author_name
'Daofeng Sun'
'Yanxiong Ke'
'David J. Collins'
'Gary A. Lorigan'
'Hong-Cai Zhou'

_publ_section_title
;
Construction of Robust Open Metal-Organic Frameworks with Chiral Channels
and Permanent Porosity
;
_journal_name_full 'Inorganic Chemistry'
_journal_page_first 2725
_journal_page_last 2734
_journal_paper_doi 10.1021/ic0624773
_journal_volume 46
_journal_year 2007
_chemical_formula_moiety 'Cd3 2(C24 H12 N3 O6) (C2 H3 O2)'
_chemical_formula_sum 'C50 H27 Cd3 N6 O14'
_chemical_formula_weight 1269.95
_chemical_melting_point ?
_chemical_name_common none
_chemical_name_systematic
;
 ?
;
_space_group_IT_number 91
_symmetry_cell_setting tetragonal
_symmetry_space_group_name_Hall 'P 4w 2c'
_symmetry_space_group_name_H-M 'P 41 2 2'
_atom_sites_solution_hydrogens geom
_atom_sites_solution_primary direct
_atom_sites_solution_secondary difmap
_audit_creation_method SHELXL-97
_cell_angle_alpha 90.00
_cell_angle_beta 90.00
_cell_angle_gamma 90.00
_cell_formula_units_Z 4
_cell_length_a 18.0494(4)
_cell_length_b 18.0494(4)
_cell_length_c 27.1700(13)
_cell_measurement_reflns_used 5579
_cell_measurement_temperature 213(2)
_cell_measurement_theta_max 24.19
_cell_measurement_theta_min 2.19
_cell_volume 8851.5(5)
_computing_cell_refinement 'Bruker SMART'
_computing_data_collection 'Bruker SMART'
_computing_data_reduction 'Bruker SAINT'
_computing_molecular_graphics 'Bruker SHELXTL'
_computing_publication_material 'Bruker SHELXTL'
_computing_structure_refinement 'SHELXL-97 (Sheldrick, 1997)'
_computing_structure_solution 'SHELXS-97 (Sheldrick, 1990)'
_diffrn_ambient_temperature 213(2)
_diffrn_measured_fraction_theta_full 1.000
_diffrn_measured_fraction_theta_max 1.000
_diffrn_measurement_device_type 'CCD area detector'
_diffrn_measurement_method 'phi and omega scans'
_diffrn_radiation_monochromator graphite
_diffrn_radiation_source 'fine-focus sealed tube'
_diffrn_radiation_type MoK\a
_diffrn_radiation_wavelength 0.71073
_diffrn_reflns_av_R_equivalents 0.0335
_diffrn_reflns_av_sigmaI/netI 0.0905
_diffrn_reflns_limit_h_max 18
_diffrn_reflns_limit_h_min -21
_diffrn_reflns_limit_k_max 20
_diffrn_reflns_limit_k_min -21
_diffrn_reflns_limit_l_max 32
_diffrn_reflns_limit_l_min -31
_diffrn_reflns_number 42247
_diffrn_reflns_theta_full 25.04
_diffrn_reflns_theta_max 25.04
_diffrn_reflns_theta_min 1.13
_exptl_absorpt_coefficient_mu 0.755
_exptl_absorpt_correction_type none
_exptl_crystal_colour colorless
_exptl_crystal_density_diffrn 0.953
_exptl_crystal_density_meas ?
_exptl_crystal_density_method 'not measured'
_exptl_crystal_description rod
_exptl_crystal_F_000 2488
_exptl_crystal_size_max 0.4
_exptl_crystal_size_mid 0.2
_exptl_crystal_size_min 0.2
_refine_diff_density_max 1.396
_refine_diff_density_min -0.637
_refine_diff_density_rms 0.283
_refine_ls_abs_structure_details 'Flack H D (1983), Acta Cryst. A39, 876-881'
_refine_ls_abs_structure_Flack -0.04(6)
_refine_ls_extinction_method none
_refine_ls_goodness_of_fit_ref 1.185
_refine_ls_hydrogen_treatment mixed
_refine_ls_matrix_type full
_refine_ls_number_parameters 334
_refine_ls_number_reflns 7842
_refine_ls_number_restraints 0
_refine_ls_restrained_S_all 1.185
_refine_ls_R_factor_all 0.0749
_refine_ls_R_factor_gt 0.0631
_refine_ls_shift/su_max 0.157
_refine_ls_shift/su_mean 0.020
_refine_ls_structure_factor_coef Fsqd
_refine_ls_weighting_details 'calc w=1/[\s^2^(Fo^2^)+(0.1048P)^2^+4.7131P] where P=(Fo^2^+2Fc^2^)/3'
_refine_ls_weighting_scheme calc
_refine_ls_wR_factor_gt 0.1837
_refine_ls_wR_factor_ref 0.2007
_reflns_number_gt 6939
_reflns_number_total 7842
_reflns_threshold_expression >2sigma(I)
_cod_data_source_file ic0624773si20061227_065306.cif
_cod_data_source_block xamd495m
_cod_depositor_comments
;
The following automatic conversions were performed:
'_symmetry_cell_setting' value 'Tetragonal' changed to 'tetragonal'
according to '/home/saulius/struct/CIF-dictionaries/cif_core.dic'
dictionary named 'cif_core.dic' version 2.4.1 from 2010-06-29.

Automatic conversion script
Id: cif_fix_enum 1527 2010-12-29 10:47:43Z saulius 

The following automatic conversions were performed:

'_chemical_melting_point' value 'not measured' was changed to '?' -
the value is undefined or not given.

Automatic conversion script
Id: cif_fix_values 1646 2011-03-28 12:23:43Z adriana 

The following automatic conversions were performed:

'_exptl_crystal_density_meas' value 'none' was changed to '?' - the
value is perceived as not measured.

Automatic conversion script
Id: cif_fix_values 3008 2015-01-20 13:52:24Z robertas 
;
_cod_original_sg_symbol_H-M '41 2 2'
_cod_database_code 4308030

loop_
_symmetry_equiv_pos_as_xyz
'x, y, z'
'-x, -y, z+1/2'
'-y, x, z+1/4'
'y, -x, z+3/4'
'-x, y, -z'
'x, -y, -z+1/2'
'y, x, -z+3/4'
'-y, -x, -z+1/4'

loop_
_atom_site_label
_atom_site_type_symbol
_atom_site_fract_x
_atom_site_fract_y
_atom_site_fract_z
_atom_site_U_iso_or_equiv
_atom_site_adp_type
_atom_site_occupancy
_atom_site_symmetry_multiplicity
_atom_site_calc_flag
_atom_site_refinement_flags
_atom_site_disorder_assembly
_atom_site_disorder_group
Cd1 Cd 0.0000 0.24575(4) 0.0000 0.04370(19) Uani 1 2 d S . .
Cd2 Cd -0.16434(3) 0.24225(3) 0.070004(17) 0.05627(19) Uani 1 1 d . . .
N1 N 0.2620(4) 0.1201(6) 0.2445(3) 0.099(3) Uani 1 1 d . . .
N2 N -0.2967(4) -0.0485(6) -0.1855(3) 0.101(3) Uani 1 1 d . . .
N3 N -0.1694(4) -0.0660(6) -0.2053(2) 0.091(3) Uani 1 1 d . . .
O1 O -0.0948(5) 0.2043(5) 0.1299(2) 0.100(2) Uani 1 1 d . . .
O1A O -0.2559(3) 0.2559(3) 0.1250 0.0666(18) Uani 1 2 d S . .
O1B O -0.2899(12) 0.3066(11) 0.1907(8) 0.127(6) Uiso 0.50 1 d P . .
O2 O -0.0048(5) 0.2494(4) 0.0831(2) 0.092(2) Uani 1 1 d . . .
O3 O -0.0907(4) 0.3313(3) -0.0038(2) 0.0795(16) Uani 1 1 d . . .
O4 O -0.1498(5) 0.3627(3) 0.0648(3) 0.103(2) Uani 1 1 d . . .
O5 O -0.0896(4) 0.1563(3) 0.0019(2) 0.0856(19) Uani 1 1 d . . .
O6 O -0.2083(4) 0.1826(4) 0.0071(2) 0.087(2) Uani 1 1 d . . .
C1 C -0.0277(7) 0.2154(5) 0.1204(3) 0.082(3) Uani 1 1 d . . .
C1B C -0.308(3) 0.379(2) 0.1116(16) 0.20(2) Uani 0.50 1 d P . .
C1A C -0.2862(12) 0.3058(12) 0.1437(7) 0.085(5) Uiso 0.50 1 d P . .
C2 C 0.0292(6) 0.1916(7) 0.1575(3) 0.085(3) Uani 1 1 d . . .
C3 C 0.1040(7) 0.2153(6) 0.1538(3) 0.086(3) Uani 1 1 d . . .
H3 H 0.1184 0.2491 0.1292 0.103 Uiso 1 1 calc R . .
C4 C 0.1535(6) 0.1889(6) 0.1856(3) 0.088(3) Uani 1 1 d . . .
H4 H 0.2030 0.2048 0.1832 0.105 Uiso 1 1 calc R . .
C5 C 0.1342(6) 0.1373(8) 0.2232(3) 0.097(4) Uani 1 1 d . . .
C6 C 0.0610(5) 0.1138(8) 0.2267(3) 0.104(4) Uani 1 1 d . . .
H6 H 0.0467 0.0795 0.2510 0.125 Uiso 1 1 calc R . .
C7 C 0.0098(6) 0.1417(8) 0.1938(3) 0.106(4) Uani 1 1 d . . .
H7 H -0.0399 0.1263 0.1963 0.127 Uiso 1 1 calc R . .
C8 C 0.1919(5) 0.1067(7) 0.2563(4) 0.090(3) Uani 1 1 d . . .
C11 C -0.1164(5) 0.3778(6) 0.0239(5) 0.091(3) Uani 1 1 d . . .
C12 C -0.1127(6) 0.4587(5) 0.0101(4) 0.084(3) Uani 1 1 d . . .
C13 C -0.0818(6) 0.4801(5) -0.0313(4) 0.091(3) Uani 1 1 d . . .
H13 H -0.0634 0.4436 -0.0528 0.109 Uiso 1 1 calc R . .
C14 C -0.0751(8) 0.5531(6) -0.0449(4) 0.109(4) Uani 1 1 d . . .
H14 H -0.0544 0.5659 -0.0754 0.131 Uiso 1 1 calc R . .
C15 C -0.0995(8) 0.6080(5) -0.0123(4) 0.100(4) Uani 1 1 d . . .
C16 C -0.1295(8) 0.5853(6) 0.0307(5) 0.117(5) Uani 1 1 d . . .
H16 H -0.1475 0.6218 0.0522 0.140 Uiso 1 1 calc R . .
C17 C -0.1354(7) 0.5131(6) 0.0449(5) 0.106(4) Uani 1 1 d . . .
H17 H -0.1536 0.4999 0.0761 0.127 Uiso 1 1 calc R . .
C18 C -0.0877(8) 0.6862(6) -0.0230(4) 0.107(4) Uani 1 1 d . . .
C21 C -0.1547(6) 0.1507(5) -0.0135(3) 0.073(3) Uani 1 1 d . . .
C22 C -0.1706(5) 0.1001(5) -0.0561(3) 0.068(2) Uani 1 1 d . . .
C23 C -0.1179(5) 0.0654(5) -0.0794(3) 0.072(2) Uani 1 1 d . . .
H23 H -0.0690 0.0710 -0.0682 0.086 Uiso 1 1 calc R . .
C24 C -0.1308(5) 0.0194(6) -0.1212(3) 0.080(3) Uani 1 1 d . . .
H24 H -0.0918 -0.0040 -0.1381 0.096 Uiso 1 1 calc R . .
C25 C -0.2058(5) 0.0106(7) -0.1361(3) 0.084(3) Uani 1 1 d . . .
C26 C -0.2628(5) 0.0492(7) -0.1108(4) 0.101(4) Uani 1 1 d . . .
H26 H -0.3123 0.0449 -0.1211 0.121 Uiso 1 1 calc R . .
C27 C -0.2448(5) 0.0936(7) -0.0703(3) 0.094(3) Uani 1 1 d . . .
H27 H -0.2821 0.1187 -0.0529 0.113 Uiso 1 1 calc R . .
C28 C -0.2252(5) -0.0382(7) -0.1781(4) 0.095(3) Uani 1 1 d . . .

loop_
_atom_site_aniso_label
_atom_site_aniso_U_11
_atom_site_aniso_U_22
_atom_site_aniso_U_33
_atom_site_aniso_U_23
_atom_site_aniso_U_13
_atom_site_aniso_U_12
Cd1 0.0448(3) 0.0492(4) 0.0372(3) 0.000 0.0030(2) 0.000
Cd2 0.0614(3) 0.0625(3) 0.0449(3) -0.0044(2) 0.0075(2) -0.0002(2)
N1 0.069(5) 0.143(8) 0.085(5) 0.056(5) 0.013(4) 0.016(5)
N2 0.058(4) 0.152(8) 0.094(5) -0.067(6) -0.022(4) 0.012(5)
N3 0.066(4) 0.152(8) 0.054(4) -0.029(4) -0.005(3) 0.017(5)
O1 0.115(6) 0.126(6) 0.058(3) 0.004(4) -0.018(4) 0.046(5)
O1A 0.060(2) 0.060(2) 0.080(4) 0.018(3) 0.018(3) 0.018(4)
O2 0.149(6) 0.083(4) 0.046(3) -0.005(3) -0.023(3) 0.011(4)
O3 0.083(4) 0.067(3) 0.088(4) -0.002(3) -0.013(3) 0.027(3)
O4 0.106(5) 0.060(3) 0.144(6) 0.018(4) 0.046(5) 0.006(3)
O5 0.099(5) 0.076(4) 0.082(4) 0.025(3) -0.039(4) -0.037(3)
O6 0.106(5) 0.107(5) 0.049(3) -0.014(3) -0.008(3) -0.037(4)
C1 0.124(9) 0.077(6) 0.046(4) -0.006(4) -0.003(5) 0.035(6)
C1B 0.24(4) 0.13(3) 0.23(4) 0.07(2) 0.12(3) 0.15(3)
C2 0.098(7) 0.120(8) 0.038(4) 0.004(4) 0.011(4) 0.045(6)
C3 0.108(8) 0.094(7) 0.057(4) 0.015(4) 0.008(5) 0.024(6)
C4 0.094(7) 0.101(7) 0.068(5) 0.020(5) 0.007(5) 0.013(6)
C5 0.075(6) 0.154(11) 0.062(5) 0.038(6) 0.024(4) 0.038(6)
C6 0.061(5) 0.190(12) 0.061(5) 0.048(6) 0.014(4) 0.042(6)
C7 0.068(6) 0.189(13) 0.060(5) 0.042(6) 0.019(4) 0.040(7)
C8 0.059(5) 0.126(9) 0.084(6) 0.038(6) 0.014(4) 0.023(5)
C11 0.058(5) 0.080(7) 0.134(9) 0.040(6) 0.015(6) 0.005(5)
C12 0.088(6) 0.049(4) 0.115(7) 0.004(5) 0.027(6) 0.005(4)
C13 0.099(7) 0.068(6) 0.106(7) 0.004(5) 0.044(6) 0.007(5)
C14 0.155(11) 0.063(5) 0.109(7) 0.006(5) 0.061(8) 0.009(6)
C15 0.140(10) 0.065(5) 0.095(7) 0.012(5) 0.061(7) 0.027(6)
C16 0.162(11) 0.061(6) 0.128(9) 0.011(6) 0.083(8) 0.005(7)
C17 0.136(10) 0.071(6) 0.110(8) 0.011(6) 0.070(7) 0.015(6)
C18 0.148(11) 0.071(6) 0.101(7) 0.004(5) 0.058(8) -0.003(6)
C21 0.096(6) 0.073(5) 0.048(4) 0.019(4) -0.018(4) -0.040(5)
C22 0.071(5) 0.087(6) 0.046(3) 0.003(4) -0.005(3) -0.016(4)
C23 0.061(5) 0.091(6) 0.063(4) 0.008(4) -0.021(4) -0.015(4)
C24 0.055(4) 0.108(7) 0.075(5) -0.008(5) -0.018(4) 0.006(4)
C25 0.055(4) 0.127(8) 0.068(5) -0.029(5) -0.008(4) 0.003(5)
C26 0.051(4) 0.166(11) 0.086(6) -0.062(7) -0.007(4) 0.001(6)
C27 0.065(5) 0.147(10) 0.069(5) -0.041(6) 0.002(4) -0.023(6)
C28 0.066(5) 0.138(9) 0.080(6) -0.045(6) -0.022(5) 0.023(6)

loop_
_atom_type_symbol
_atom_type_description
_atom_type_scat_dispersion_real
_atom_type_scat_dispersion_imag
_atom_type_scat_source
C C 0.0033 0.0016 'International Tables Vol C Tables 4.2.6.8 and 6.1.1.4'
H H 0.0000 0.0000 'International Tables Vol C Tables 4.2.6.8 and 6.1.1.4'
N N 0.0061 0.0033 'International Tables Vol C Tables 4.2.6.8 and 6.1.1.4'
O O 0.0106 0.0060 'International Tables Vol C Tables 4.2.6.8 and 6.1.1.4'
Cd Cd -0.8075 1.2024 'International Tables Vol C Tables 4.2.6.8 and 6.1.1.4'

loop_
_geom_angle_atom_site_label_1
_geom_angle_atom_site_label_2
_geom_angle_atom_site_label_3
_geom_angle
_geom_angle_site_symmetry_1
_geom_angle_site_symmetry_3
_geom_angle_publ_flag
O3 Cd1 O3 93.5(4) 5 . ?
O3 Cd1 O2 89.9(2) 5 5 ?
O3 Cd1 O2 87.8(3) . 5 ?
O3 Cd1 O2 87.8(3) 5 . ?
O3 Cd1 O2 89.9(2) . . ?
O2 Cd1 O2 176.7(3) 5 . ?
O3 Cd1 O5 175.7(2) 5 . ?
O3 Cd1 O5 88.3(3) . . ?
O2 Cd1 O5 94.0(2) 5 . ?
O2 Cd1 O5 88.3(3) . . ?
O3 Cd1 O5 88.3(3) 5 5 ?
O3 Cd1 O5 175.7(2) . 5 ?
O2 Cd1 O5 88.3(3) 5 5 ?
O2 Cd1 O5 94.0(2) . 5 ?
O5 Cd1 O5 90.2(4) . 5 ?
O1 Cd2 O6 130.2(3) . . ?
O1 Cd2 O4 107.0(4) . . ?
O6 Cd2 O4 119.0(3) . . ?
O1 Cd2 O1A 87.8(3) . . ?
O6 Cd2 O1A 108.1(2) . . ?
O4 Cd2 O1A 91.2(2) . . ?
C8 N1 C18 116.4(8) . 8_655 ?
C28 N2 C18 114.8(8) . 7_454 ?
C8 N3 C28 113.9(8) 2_554 . ?
C1 O1 Cd2 110.8(6) . . ?
C1A O1A C1A 58(2) 8 . ?
C1A O1A Cd2 109.3(10) 8 . ?
C1A O1A Cd2 136.0(11) . . ?
C1A O1A Cd2 136.0(11) 8 8 ?
C1A O1A Cd2 109.3(10) . 8 ?
Cd2 O1A Cd2 106.3(3) . 8 ?
C1 O2 Cd1 143.6(6) . . ?
C11 O3 Cd1 136.1(7) . . ?
C11 O4 Cd2 108.7(7) . . ?
C21 O5 Cd1 135.6(5) . . ?
C21 O6 Cd2 107.2(6) . . ?
O2 C1 O1 124.2(9) . . ?
O2 C1 C2 117.2(11) . . ?
O1 C1 C2 118.5(9) . . ?
C1A C1B C1A 39.9(15) . 8 ?
C1A C1B C1B 54.8(15) . 8 ?
C1A C1B C1B 52(2) 8 8 ?
C1A C1A O1A 61.0(10) 8 . ?
C1A C1A O1B 152(3) 8 . ?
O1A C1A O1B 118(2) . . ?
C1A C1A C1B 73(2) 8 . ?
O1A C1A C1B 120.2(19) . . ?
O1B C1A C1B 121(2) . . ?
C1A C1A C1B 68(2) 8 8 ?
O1A C1A C1B 116(2) . 8 ?
O1B C1A C1B 92(2) . 8 ?
C1B C1A C1B 73(3) . 8 ?
C7 C2 C3 119.2(9) . . ?
C7 C2 C1 119.5(11) . . ?
C3 C2 C1 121.1(9) . . ?
C4 C3 C2 118.9(9) . . ?
C3 C4 C5 122.4(11) . . ?
C6 C5 C4 118.7(9) . . ?
C6 C5 C8 120.8(9) . . ?
C4 C5 C8 120.4(10) . . ?
C7 C6 C5 118.8(10) . . ?
C2 C7 C6 122.0(11) . . ?
N1 C8 N3 125.2(8) . 2 ?
N1 C8 C5 117.1(8) . . ?
N3 C8 C5 117.7(8) 2 . ?
O3 C11 O4 124.2(9) . . ?
O3 C11 C12 119.8(9) . . ?
O4 C11 C12 116.0(10) . . ?
C13 C12 C17 119.3(9) . . ?
C13 C12 C11 121.0(9) . . ?
C17 C12 C11 119.3(10) . . ?
C12 C13 C14 123.3(9) . . ?
C13 C14 C15 118.8(9) . . ?
C16 C15 C14 117.3(10) . . ?
C16 C15 C18 121.6(9) . . ?
C14 C15 C18 121.0(9) . . ?
C15 C16 C17 124.5(10) . . ?
C16 C17 C12 116.6(9) . . ?
N1 C18 N2 122.8(9) 8_565 7_564 ?
N1 C18 C15 119.7(9) 8_565 . ?
N2 C18 C15 117.3(9) 7_564 . ?
O5 C21 O6 122.5(8) . . ?
O5 C21 C22 119.1(10) . . ?
O6 C21 C22 118.3(8) . . ?
C23 C22 C27 121.5(8) . . ?
C23 C22 C21 121.8(8) . . ?
C27 C22 C21 116.7(9) . . ?
C22 C23 C24 123.2(8) . . ?
C25 C24 C23 116.6(8) . . ?
C26 C25 C24 119.8(8) . . ?
C26 C25 C28 119.6(8) . . ?
C24 C25 C28 120.6(8) . . ?
C27 C26 C25 119.6(9) . . ?
C22 C27 C26 119.3(9) . . ?
N2 C28 N3 126.6(9) . . ?
N2 C28 C25 115.5(8) . . ?
N3 C28 C25 117.8(8) . . ?

loop_
_geom_bond_atom_site_label_1
_geom_bond_atom_site_label_2
_geom_bond_distance
_geom_bond_site_symmetry_2
_geom_bond_publ_flag
Cd1 O3 2.252(6) 5 ?
Cd1 O3 2.252(6) . ?
Cd1 O2 2.261(5) 5 ?
Cd1 O2 2.261(5) . ?
Cd1 O5 2.285(6) . ?
Cd1 O5 2.285(6) 5 ?
Cd2 O1 2.166(6) . ?
Cd2 O6 2.170(5) . ?
Cd2 O4 2.194(6) . ?
Cd2 O1A 2.242(4) . ?
N1 C8 1.327(12) . ?
N1 C18 1.347(13) 8_655 ?
N2 C28 1.319(12) . ?
N2 C18 1.367(12) 7_454 ?
N3 C8 1.339(12) 2_554 ?
N3 C28 1.345(12) . ?
O1 C1 1.254(13) . ?
O1A C1A 1.17(2) 8 ?
O1A C1A 1.17(2) . ?
O1A Cd2 2.242(4) 8 ?
O1B C1A 1.28(3) . ?
O2 C1 1.254(12) . ?
O3 C11 1.220(13) . ?
O4 C11 1.294(13) . ?
O5 C21 1.251(12) . ?
O6 C21 1.256(13) . ?
C1 C2 1.502(13) . ?
C1B C1A 1.63(3) . ?
C1B C1A 1.68(4) 8 ?
C1B C1B 1.97(9) 8 ?
C1A C1A 1.13(4) 8 ?
C1A C1B 1.68(4) 8 ?
C2 C7 1.381(15) . ?
C2 C3 1.421(16) . ?
C3 C4 1.332(14) . ?
C4 C5 1.425(14) . ?
C5 C6 1.391(16) . ?
C5 C8 1.482(14) . ?
C6 C7 1.381(13) . ?
C8 N3 1.339(12) 2 ?
C11 C12 1.509(13) . ?
C12 C13 1.315(13) . ?
C12 C17 1.422(14) . ?
C13 C14 1.372(14) . ?
C14 C15 1.399(14) . ?
C15 C16 1.351(13) . ?
C15 C18 1.457(14) . ?
C16 C17 1.364(14) . ?
C18 N1 1.347(13) 8_565 ?
C18 N2 1.367(12) 7_564 ?
C21 C22 1.501(11) . ?
C22 C23 1.305(12) . ?
C22 C27 1.399(12) . ?
C23 C24 1.426(13) . ?
C24 C25 1.422(12) . ?
C25 C26 1.419(13) . ?
C25 C28 1.484(13) . ?
C26 C27 1.398(12) . ?
